data_7705374
loop_
_publ_author_name
'Roy, Manasi'
'Pal, Arun K.'
'Adhikary, Amit'
'Datta, Ayan'
'Mondal, Raju'

_publ_section_title
;
 Paradoxical design of a serendipitous pyrazolate bridging mode: a
 pragmatic strategy for inducing ineluctable ferromagnetic coupling.
;
_journal_issue 39
_journal_name_full 'Dalton transactions (Cambridge, England : 2003)'
_journal_page_first 13704
_journal_page_last 13716
_journal_paper_doi 10.1039/d0dt02468f
_journal_volume 49
_journal_year 2020
_chemical_formula_sum 'C106 H104 Cu5 N18 O30'
_chemical_formula_weight 2427.77
_space_group_IT_number 2
_space_group_name_Hall '-P 1'
_space_group_name_H-M_alt 'P -1'
_symmetry_cell_setting triclinic
_symmetry_space_group_name_H-M 'P -1'
_atom_sites_solution_hydrogens geom
_atom_sites_solution_primary direct
_atom_sites_solution_secondary difmap
_audit_creation_method SHELXL-97
_audit_update_record
;
2019-07-01 deposited with the CCDC.	2020-09-07 downloaded from the CCDC.
;
_cell_angle_alpha 96.56(3)
_cell_angle_beta 90.82(3)
_cell_angle_gamma 103.37(3)
_cell_formula_units_Z 1
_cell_length_a 9.968(8)
_cell_length_b 11.307(9)
_cell_length_c 24.796(19)
_cell_measurement_reflns_used 1128
_cell_measurement_temperature 120(2)
_cell_measurement_theta_max 28.16
_cell_measurement_theta_min 2.22
_cell_volume 2699(4)
_computing_cell_refinement 'Bruker APEX-2'
_computing_data_collection 'Bruker APEX-2'
_computing_data_reduction 'Bruker SHELXTL'
_computing_molecular_graphics 'Bruker SHELXTL'
_computing_publication_material 'Bruker SHELXTL'
_computing_structure_refinement 'SHELXL-97 (Sheldrick, 2008)'
_computing_structure_solution 'SHELXS-97 (Sheldrick, 2008)'
_diffrn_ambient_temperature 120(2)
_diffrn_detector_area_resol_mean 8
_diffrn_measured_fraction_theta_full 0.988
_diffrn_measured_fraction_theta_max 0.988
_diffrn_measurement_device_type 'Bruker APEX-2 CCD area detector'
_diffrn_measurement_method '/w scans'
_diffrn_radiation_monochromator graphite
_diffrn_radiation_source 'fine-focus sealed tube'
_diffrn_radiation_type MoK\a
_diffrn_radiation_wavelength 0.71073
_diffrn_reflns_av_R_equivalents 0.2322
_diffrn_reflns_av_sigmaI/netI 0.2681
_diffrn_reflns_limit_h_max 11
_diffrn_reflns_limit_h_min -12
_diffrn_reflns_limit_k_max 13
_diffrn_reflns_limit_k_min -13
_diffrn_reflns_limit_l_max 25
_diffrn_reflns_limit_l_min -30
_diffrn_reflns_number 34099
_diffrn_reflns_theta_full 26.00
_diffrn_reflns_theta_max 26.00
_diffrn_reflns_theta_min 1.86
_exptl_absorpt_coefficient_mu 1.057
_exptl_absorpt_correction_T_max 1.000
_exptl_absorpt_correction_T_min 0.7044
_exptl_absorpt_correction_type multi-scan
_exptl_absorpt_process_details 'SADABS v.2.03 (Bruker, 2001), wR2(int)= 0.1116 before correction'
_exptl_crystal_colour Green
_exptl_crystal_density_diffrn 1.494
_exptl_crystal_density_meas ?
_exptl_crystal_density_method 'not measured'
_exptl_crystal_description Needle
_exptl_crystal_F_000 1251
_exptl_crystal_size_max 0.32
_exptl_crystal_size_mid 0.20
_exptl_crystal_size_min 0.16
_refine_diff_density_max 2.034
_refine_diff_density_min -0.804
_refine_diff_density_rms 0.171
_refine_ls_extinction_method none
_refine_ls_goodness_of_fit_ref 1.103
_refine_ls_hydrogen_treatment constr
_refine_ls_matrix_type full
_refine_ls_number_parameters 707
_refine_ls_number_reflns 10471
_refine_ls_number_restraints 0
_refine_ls_restrained_S_all 1.103
_refine_ls_R_factor_all 0.2587
_refine_ls_R_factor_gt 0.1264
_refine_ls_shift/su_max 0.000
_refine_ls_shift/su_mean 0.000
_refine_ls_structure_factor_coef Fsqd
_refine_ls_weighting_details 'calc w=1/[\s^2^(Fo^2^)+(0.1000P)^2^+0.0000P] where P=(Fo^2^+2Fc^2^)/3'
_refine_ls_weighting_scheme calc
_refine_ls_wR_factor_gt 0.2640
_refine_ls_wR_factor_ref 0.3007
_reflns_number_gt 4251
_reflns_number_total 10471
_reflns_threshold_expression >2sigma(I)
_cod_data_source_file d0dt02468f2.cif
_cod_data_source_block mr011215_0m
_cod_depositor_comments
;
The following automatic conversions were performed:

data item '_symmetry_cell_setting' value 'Triclinic' was changed to
'triclinic' in accordance with the
/home/data/users/saulius/crontab/automatic-downloads/rss-feeds/RSC/lib/dictionaries/cif_core.dic
dictionary named 'cif_core.dic' version 2.4.2 last updated on
2011-04-26.

data item '_exptl_crystal_density_meas' value 'not measured' was
changed to '?' -- the value is perceived as not measured.

Automatic conversion script
Id: cif_fix_values 7556 2019-12-06 15:28:31Z antanas 

 Adding full bibliography for 7705371--7705375.cif.
;
_cod_original_sg_symbol_H-M P-1
_cod_database_code 7705374

loop_
_symmetry_equiv_pos_as_xyz
'x, y, z'
'-x, -y, -z'

loop_
_atom_site_label
_atom_site_type_symbol
_atom_site_fract_x
_atom_site_fract_y
_atom_site_fract_z
_atom_site_U_iso_or_equiv
_atom_site_adp_type
_atom_site_occupancy
_atom_site_symmetry_multiplicity
_atom_site_calc_flag
_atom_site_refinement_flags
_atom_site_disorder_assembly
_atom_site_disorder_group
Cu1 Cu 0.66348(15) 0.52075(13) 0.17065(5) 0.0266(4) Uani 1 1 d . . .
Cu2 Cu 0.66106(16) 0.57135(12) 0.32797(5) 0.0263(4) Uani 1 1 d . . .
Cu3 Cu 0.0000 0.0000 0.0000 0.0387(6) Uani 1 2 d S . .
O1SS O -0.0284(10) -0.1362(8) 0.0481(3) 0.047(2) Uani 1 1 d . . .
H1SA H -0.0854 -0.1263 0.0706 0.070 Uiso 1 1 calc R . .
O1 O 0.7947(9) 0.8604(7) 0.1264(3) 0.034(2) Uani 1 1 d . . .
O2 O 0.7572(9) 0.6545(7) 0.1274(3) 0.033(2) Uani 1 1 d . . .
O3 O 0.1860(10) 0.6924(9) 0.3932(4) 0.053(3) Uani 1 1 d . . .
O4 O 0.2179(11) 0.8373(10) 0.4650(4) 0.063(3) Uani 1 1 d . . .
N1 N 0.6688(10) 0.6639(8) 0.2248(4) 0.026(2) Uani 1 1 d . . .
N2 N 0.6202(10) 0.6809(8) 0.2739(4) 0.027(2) Uani 1 1 d . . .
C1 C 0.2553(15) 0.7947(13) 0.4210(5) 0.039(3) Uani 1 1 d . . .
C2 C 0.3823(14) 0.8548(12) 0.3989(5) 0.036(3) Uani 1 1 d . . .
C3 C 0.4602(15) 0.9663(12) 0.4252(5) 0.041(4) Uani 1 1 d . . .
H3A H 0.4289 1.0011 0.4569 0.049 Uiso 1 1 calc R . .
C4 C 0.5817(16) 1.0251(12) 0.4051(5) 0.046(4) Uani 1 1 d . . .
H4A H 0.6277 1.1013 0.4225 0.055 Uiso 1 1 calc R . .
C5 C 0.6369(10) 0.9769(8) 0.3610(4) 0.012(2) Uiso 1 1 d . . .
H5A H 0.7216 1.0163 0.3489 0.014 Uiso 1 1 calc R . .
C6 C 0.5572(14) 0.8581(11) 0.3325(5) 0.033(3) Uani 1 1 d . . .
C7 C 0.4323(14) 0.7996(11) 0.3527(5) 0.036(3) Uani 1 1 d . . .
H7A H 0.3829 0.7244 0.3355 0.044 Uiso 1 1 calc R . .
C8 C 0.6141(12) 0.8013(10) 0.2829(5) 0.027(3) Uani 1 1 d . . .
C9 C 0.6622(13) 0.8632(11) 0.2383(4) 0.033(3) Uani 1 1 d . . .
H9A H 0.6695 0.9449 0.2336 0.040 Uiso 1 1 calc R . .
C10 C 0.6955(13) 0.7718(10) 0.2032(5) 0.032(3) Uani 1 1 d . . .
C11 C 0.7533(11) 0.7614(11) 0.1483(5) 0.026(3) Uani 1 1 d . . .
O1' O 0.7580(8) 0.4719(7) 0.3734(3) 0.0288(19) Uani 1 1 d . . .
O2' O 0.8070(10) 0.2852(8) 0.3697(3) 0.045(2) Uani 1 1 d . . .
O3' O 0.1945(9) 0.0417(8) 0.0206(3) 0.041(2) Uani 1 1 d . . .
O4' O 0.1326(9) 0.1474(8) 0.0942(3) 0.042(2) Uani 1 1 d . . .
N1' N 0.6112(10) 0.3916(8) 0.2219(4) 0.029(2) Uani 1 1 d . . .
N2' N 0.6645(10) 0.4329(9) 0.2731(4) 0.028(2) Uani 1 1 d . . .
C1' C 0.2225(13) 0.1056(11) 0.0680(5) 0.034(3) Uani 1 1 d . . .
C2' C 0.3622(14) 0.1146(10) 0.0904(5) 0.033(3) Uani 1 1 d . . .
C3' C 0.4118(13) 0.1910(10) 0.1388(4) 0.027(3) Uani 1 1 d . . .
H3'A H 0.3585 0.2404 0.1559 0.033 Uiso 1 1 calc R . .
C4' C 0.5433(14) 0.1920(11) 0.1613(5) 0.034(3) Uani 1 1 d . . .
C5' C 0.6255(12) 0.1108(9) 0.1352(4) 0.023(3) Uani 1 1 d . . .
H5'A H 0.7108 0.1074 0.1498 0.028 Uiso 1 1 calc R . .
C6' C 0.5691(13) 0.0412(11) 0.0887(5) 0.032(3) Uani 1 1 d . . .
H6'A H 0.6194 -0.0102 0.0710 0.038 Uiso 1 1 calc R . .
C7' C 0.4463(13) 0.0411(10) 0.0665(4) 0.027(3) Uani 1 1 d . . .
H7'A H 0.4157 -0.0091 0.0342 0.033 Uiso 1 1 calc R . .
C8' C 0.6003(12) 0.2699(10) 0.2130(4) 0.027(3) Uani 1 1 d . . .
C9' C 0.6486(13) 0.2303(10) 0.2583(5) 0.033(3) Uani 1 1 d . . .
H9'A H 0.6525 0.1508 0.2633 0.040 Uiso 1 1 calc R . .
C10' C 0.6907(13) 0.3371(10) 0.2954(5) 0.032(3) Uani 1 1 d . . .
C11' C 0.7552(14) 0.3639(12) 0.3500(5) 0.041(3) Uani 1 1 d . . .
N1A N 0.7215(10) 0.4082(8) 0.1118(4) 0.030(2) Uani 1 1 d . . .
N2A N 0.4763(10) 0.4790(8) 0.1148(4) 0.032(2) Uani 1 1 d . . .
C1A C 0.8402(13) 0.3711(11) 0.1126(5) 0.032(3) Uani 1 1 d . . .
C2A C 0.8774(15) 0.3009(11) 0.0665(6) 0.044(4) Uani 1 1 d . . .
H2AA H 0.9598 0.2758 0.0668 0.053 Uiso 1 1 calc R . .
C3A C 0.7893(17) 0.2708(13) 0.0212(6) 0.057(5) Uani 1 1 d . . .
H3AA H 0.8137 0.2263 -0.0095 0.069 Uiso 1 1 calc R . .
C4A C 0.6633(15) 0.3061(11) 0.0204(5) 0.039(3) Uani 1 1 d . . .
C5A C 0.565(2) 0.2729(13) -0.0245(5) 0.064(5) Uani 1 1 d . . .
H5AA H 0.5861 0.2301 -0.0564 0.076 Uiso 1 1 calc R . .
C6A C 0.438(2) 0.3040(12) -0.0210(6) 0.060(5) Uani 1 1 d . . .
H6AA H 0.3730 0.2779 -0.0498 0.072 Uiso 1 1 calc R . .
C7A C 0.4066(15) 0.3739(12) 0.0249(5) 0.042(4) Uani 1 1 d . . .
C8A C 0.2791(17) 0.4108(16) 0.0299(8) 0.068(4) Uani 1 1 d . . .
H8AA H 0.2121 0.3873 0.0018 0.081 Uiso 1 1 calc R . .
C9A C 0.2561(14) 0.4788(14) 0.0747(7) 0.054(4) Uani 1 1 d . . .
H9AA H 0.1734 0.5035 0.0773 0.065 Uiso 1 1 calc R . .
C10A C 0.3558(15) 0.5142(12) 0.1186(6) 0.045(4) Uani 1 1 d . . .
C11A C 0.3336(15) 0.5914(14) 0.1711(6) 0.055(4) Uani 1 1 d . . .
H11A H 0.4130 0.6045 0.1954 0.083 Uiso 1 1 calc R . .
H11B H 0.2535 0.5491 0.1881 0.083 Uiso 1 1 calc R . .
H11C H 0.3203 0.6689 0.1629 0.083 Uiso 1 1 calc R . .
C12A C 0.9297(16) 0.4089(13) 0.1627(5) 0.053(4) Uani 1 1 d . . .
H12A H 0.8864 0.4555 0.1889 0.080 Uiso 1 1 calc R . .
H12B H 1.0172 0.4582 0.1543 0.080 Uiso 1 1 calc R . .
H12C H 0.9436 0.3375 0.1774 0.080 Uiso 1 1 calc R . .
C13A C 0.6324(13) 0.3765(10) 0.0680(4) 0.028(3) Uani 1 1 d . . .
C14A C 0.5014(13) 0.4126(11) 0.0700(5) 0.033(3) Uani 1 1 d . . .
N1B N 0.7130(11) 0.7032(8) 0.3917(4) 0.032(3) Uani 1 1 d . . .
N2B N 0.4765(11) 0.5244(9) 0.3767(4) 0.032(2) Uani 1 1 d . . .
C1B C 0.8286(14) 0.7873(11) 0.3972(5) 0.036(3) Uani 1 1 d . . .
C2B C 0.8659(16) 0.8663(13) 0.4467(5) 0.047(4) Uani 1 1 d . . .
H2BA H 0.9478 0.9264 0.4503 0.056 Uiso 1 1 calc R . .
C3B C 0.7781(16) 0.8518(13) 0.4891(6) 0.052(4) Uani 1 1 d . . .
H3BA H 0.8003 0.9036 0.5215 0.062 Uiso 1 1 calc R . .
C4B C 0.6586(16) 0.7619(12) 0.4840(5) 0.041(4) Uani 1 1 d . . .
C5B C 0.5602(16) 0.7396(13) 0.5255(5) 0.043(4) Uani 1 1 d . . .
H5BA H 0.5809 0.7866 0.5592 0.051 Uiso 1 1 calc R . .
C6B C 0.4416(15) 0.6559(15) 0.5189(5) 0.047(4) Uani 1 1 d . . .
H6BA H 0.3819 0.6446 0.5473 0.057 Uiso 1 1 calc R . .
C7B C 0.4069(16) 0.5831(13) 0.4668(6) 0.044(4) Uani 1 1 d . . .
C8B C 0.2845(18) 0.4912(16) 0.4564(6) 0.063(5) Uani 1 1 d . . .
H8BA H 0.2218 0.4774 0.4837 0.076 Uiso 1 1 calc R . .
C9B C 0.2560(16) 0.4219(13) 0.4069(7) 0.053(4) Uani 1 1 d . . .
H9BA H 0.1730 0.3637 0.4000 0.064 Uiso 1 1 calc R . .
C10B C 0.3559(14) 0.4405(11) 0.3660(5) 0.034(3) Uani 1 1 d . . .
C11B C 0.3342(14) 0.3641(12) 0.3117(6) 0.055(4) Uani 1 1 d . . .
H11D H 0.4123 0.3896 0.2900 0.083 Uiso 1 1 calc R . .
H11E H 0.2524 0.3742 0.2936 0.083 Uiso 1 1 calc R . .
H11F H 0.3238 0.2795 0.3166 0.083 Uiso 1 1 calc R . .
C12B C 0.9187(14) 0.7976(12) 0.3507(5) 0.041(3) Uani 1 1 d . . .
H12D H 0.8775 0.7368 0.3212 0.062 Uiso 1 1 calc R . .
H12E H 1.0070 0.7850 0.3611 0.062 Uiso 1 1 calc R . .
H12F H 0.9303 0.8776 0.3394 0.062 Uiso 1 1 calc R . .
C13B C 0.5010(14) 0.5948(12) 0.4253(5) 0.035(3) Uani 1 1 d . . .
C14B C 0.6245(14) 0.6868(12) 0.4344(5) 0.035(3) Uani 1 1 d . . .
O1S O 0.1793(12) 0.8296(10) 0.1165(4) 0.065(3) Uani 1 1 d . . .
N1S N 0.2031(13) 0.8901(11) 0.2087(5) 0.055(3) Uani 1 1 d . . .
C1S C 0.061(2) 0.813(2) 0.2173(11) 0.141(11) Uani 1 1 d . . .
H1SB H 0.0271 0.7601 0.1846 0.211 Uiso 1 1 calc R . .
H1SC H -0.0001 0.8660 0.2265 0.211 Uiso 1 1 calc R . .
H1SD H 0.0668 0.7652 0.2464 0.211 Uiso 1 1 calc R . .
C2S C 0.267(3) 0.973(2) 0.2545(8) 0.119(8) Uani 1 1 d . . .
H2SA H 0.3570 1.0169 0.2452 0.179 Uiso 1 1 calc R . .
H2SB H 0.2770 0.9282 0.2843 0.179 Uiso 1 1 calc R . .
H2SC H 0.2117 1.0302 0.2647 0.179 Uiso 1 1 calc R . .
C3S C 0.234(3) 0.888(2) 0.1593(9) 0.116(9) Uani 1 1 d . . .
O1W O 0.0949(14) 0.1045(9) 0.3874(5) 0.083(4) Uani 1 1 d . . .
O2W O 0.9573(13) 0.1381(13) 0.2941(4) 0.091(4) Uani 1 1 d . . .
O3W O 0.9594(11) 0.2664(9) 0.4604(4) 0.063(3) Uani 1 1 d . . .
O4W O 0.9808(9) 0.5672(9) 0.4426(4) 0.052(3) Uani 1 1 d . . .
O5W O -0.0440(11) 0.0875(8) 0.1804(4) 0.054(3) Uani 1 1 d . . .

loop_
_atom_site_aniso_label
_atom_site_aniso_U_11
_atom_site_aniso_U_22
_atom_site_aniso_U_33
_atom_site_aniso_U_23
_atom_site_aniso_U_13
_atom_site_aniso_U_12
Cu1 0.0316(10) 0.0260(8) 0.0207(8) -0.0009(6) -0.0008(7) 0.0058(7)
Cu2 0.0341(10) 0.0258(8) 0.0181(8) -0.0004(6) 0.0015(6) 0.0069(7)
Cu3 0.0359(15) 0.0475(14) 0.0292(13) 0.0018(10) -0.0013(11) 0.0046(11)
O1SS 0.054(7) 0.046(6) 0.036(5) 0.002(4) 0.023(5) 0.002(5)
O1 0.038(5) 0.028(5) 0.033(5) 0.006(4) -0.002(4) 0.003(4)
O2 0.047(6) 0.029(5) 0.022(4) -0.003(3) 0.012(4) 0.008(4)
O3 0.041(6) 0.061(7) 0.058(6) 0.012(5) 0.001(5) 0.012(5)
O4 0.072(8) 0.071(7) 0.054(7) 0.011(5) 0.024(6) 0.031(6)
N1 0.030(6) 0.027(5) 0.025(6) 0.021(4) 0.003(5) 0.006(5)
N2 0.024(6) 0.022(5) 0.027(6) -0.010(4) -0.007(5) -0.002(4)
C1 0.044(9) 0.050(9) 0.030(7) -0.001(6) 0.007(7) 0.029(7)
C2 0.037(9) 0.049(8) 0.027(7) 0.004(6) 0.003(6) 0.020(7)
C3 0.062(11) 0.036(8) 0.032(8) 0.011(6) 0.010(7) 0.020(8)
C4 0.063(11) 0.027(7) 0.044(9) -0.011(6) 0.002(8) 0.014(7)
C6 0.042(9) 0.038(7) 0.024(7) 0.007(5) -0.003(6) 0.020(6)
C7 0.053(10) 0.033(7) 0.028(7) -0.005(5) 0.004(6) 0.023(7)
C8 0.025(7) 0.020(6) 0.029(7) -0.012(5) 0.013(5) 0.000(5)
C9 0.050(9) 0.031(7) 0.020(7) -0.011(5) -0.002(6) 0.019(6)
C10 0.048(9) 0.021(6) 0.025(7) 0.002(5) -0.007(6) 0.001(6)
C11 0.009(6) 0.038(7) 0.027(7) 0.000 0.000 0.000
O1' 0.043(6) 0.021(4) 0.021(4) -0.004(3) -0.004(4) 0.010(4)
O2' 0.063(7) 0.041(5) 0.035(5) 0.000(4) -0.007(5) 0.022(5)
O3' 0.033(6) 0.059(6) 0.029(5) 0.001(4) -0.004(4) 0.007(5)
O4' 0.042(6) 0.042(5) 0.042(5) 0.002(4) -0.003(5) 0.013(5)
N1' 0.027(6) 0.015(5) 0.042(6) -0.015(4) -0.002(5) 0.006(4)
N2' 0.034(6) 0.035(6) 0.016(5) 0.002(4) -0.003(4) 0.011(5)
C1' 0.034(8) 0.035(7) 0.041(8) 0.010(6) 0.003(7) 0.019(6)
C2' 0.052(9) 0.025(7) 0.026(7) 0.007(5) 0.008(6) 0.016(6)
C3' 0.031(8) 0.024(6) 0.024(6) 0.000(5) 0.015(6) 0.002(5)
C4' 0.044(9) 0.030(7) 0.027(7) 0.003(5) 0.005(6) 0.005(6)
C5' 0.028(7) 0.020(6) 0.016(6) 0.007(5) 0.000(5) -0.008(5)
C6' 0.026(8) 0.029(7) 0.034(7) 0.000(5) -0.004(6) -0.003(6)
C7' 0.041(8) 0.023(6) 0.016(6) -0.004(5) -0.003(6) 0.006(6)
C8' 0.024(7) 0.027(6) 0.025(7) -0.018(5) -0.002(5) 0.006(5)
C9' 0.040(8) 0.010(6) 0.047(8) 0.008(5) -0.008(6) 0.001(5)
C10' 0.042(8) 0.026(7) 0.032(7) 0.018(5) 0.011(6) 0.009(6)
C11' 0.042(9) 0.042(8) 0.033(8) 0.011(6) -0.003(7) -0.004(7)
N1A 0.030(6) 0.028(5) 0.029(6) -0.004(4) 0.001(5) 0.003(5)
N2A 0.026(6) 0.021(5) 0.048(7) 0.011(5) -0.003(5) 0.000(5)
C1A 0.027(8) 0.032(7) 0.040(8) 0.009(6) 0.014(6) 0.009(6)
C2A 0.033(9) 0.038(8) 0.057(10) 0.001(7) 0.027(8) -0.001(6)
C3A 0.059(12) 0.053(10) 0.045(10) -0.002(7) 0.026(9) -0.015(8)
C4A 0.047(10) 0.024(7) 0.037(8) -0.004(6) -0.006(7) -0.002(6)
C5A 0.124(17) 0.034(8) 0.018(8) -0.004(6) -0.006(9) -0.009(10)
C6A 0.099(15) 0.032(8) 0.034(9) 0.010(7) -0.026(9) -0.019(9)
C7A 0.047(9) 0.037(7) 0.028(7) 0.013(6) -0.018(6) -0.024(7)
C8A 0.048(11) 0.077(11) 0.091(13) 0.041(10) 0.033 0.025
C9A 0.012(7) 0.076(11) 0.082(12) 0.051(9) -0.003(8) 0.004(7)
C10A 0.042(10) 0.045(8) 0.046(9) 0.024(7) -0.005(7) -0.001(7)
C11A 0.045(10) 0.076(11) 0.050(10) 0.010(8) -0.001(7) 0.025(8)
C12A 0.059(11) 0.053(9) 0.039(9) 0.008(7) -0.008(8) -0.003(8)
C13A 0.036(8) 0.024(6) 0.015(6) -0.001(5) -0.004(5) -0.008(6)
C14A 0.036(8) 0.037(7) 0.023(7) -0.002(6) -0.008(6) 0.007(6)
N1B 0.045(7) 0.022(5) 0.031(6) -0.005(4) 0.002(5) 0.014(5)
N2B 0.038(7) 0.024(5) 0.035(6) 0.013(5) 0.005(5) 0.002(5)
C1B 0.037(9) 0.034(7) 0.037(8) -0.008(6) -0.002(6) 0.010(6)
C2B 0.059(10) 0.047(9) 0.033(8) -0.004(6) -0.001(7) 0.017(8)
C3B 0.059(11) 0.043(9) 0.053(10) -0.021(7) -0.022(8) 0.026(8)
C4B 0.065(11) 0.039(8) 0.023(7) 0.001(6) 0.000(7) 0.020(8)
C5B 0.064(11) 0.059(9) 0.019(7) 0.000(6) -0.001(7) 0.044(9)
C6B 0.034 0.085(11) 0.026(7) 0.003(7) 0.019(6) 0.021(8)
C7B 0.043(10) 0.042(8) 0.049(9) 0.008(7) 0.008(7) 0.013(7)
C8B 0.071(13) 0.097(13) 0.044(10) 0.042(10) 0.047(9) 0.045(11)
C9B 0.042(10) 0.049(9) 0.078(12) 0.037(9) 0.018(9) 0.015(7)
C10B 0.038(9) 0.038(7) 0.029(7) 0.006(6) 0.001(6) 0.013(7)
C11B 0.033(9) 0.040(8) 0.077(11) -0.004(8) 0.012(8) -0.017(7)
C12B 0.045(9) 0.044(8) 0.040(8) 0.000(6) 0.000(7) 0.022(7)
C13B 0.045(9) 0.042(8) 0.029(7) 0.019(6) 0.007(6) 0.024(7)
C14B 0.037(9) 0.042(8) 0.031(7) 0.015(6) 0.012(6) 0.016(7)
O1S 0.077(8) 0.069(7) 0.043(7) 0.003(6) 0.012(6) 0.008(6)
N1S 0.060(9) 0.058(8) 0.051(8) 0.010(7) 0.006(7) 0.016(7)
C1S 0.11(2) 0.12(2) 0.21(3) 0.081(19) 0.12(2) 0.033(16)
C2S 0.16(2) 0.104(18) 0.077(15) 0.017(13) -0.038(15) 0.006(16)
C3S 0.22(3) 0.082(15) 0.056(14) 0.013(12) 0.028(16) 0.062(17)
O1W 0.124(11) 0.043(7) 0.085(9) 0.004(6) -0.010(8) 0.026(7)
O2W 0.091(10) 0.142(12) 0.053(7) -0.019(7) -0.008(6) 0.067(9)
O3W 0.061(7) 0.067(7) 0.052(6) -0.012(5) -0.014(5) 0.008(6)
O4W 0.035(6) 0.071(7) 0.052(6) 0.011(5) 0.000(5) 0.014(5)
O5W 0.073(8) 0.048(6) 0.035(6) -0.002(4) 0.006(5) 0.009(5)

loop_
_atom_type_symbol
_atom_type_description
_atom_type_scat_dispersion_real
_atom_type_scat_dispersion_imag
_atom_type_scat_source
C C 0.0033 0.0016 'International Tables Vol C Tables 4.2.6.8 and 6.1.1.4'
H H 0.0000 0.0000 'International Tables Vol C Tables 4.2.6.8 and 6.1.1.4'
N N 0.0061 0.0033 'International Tables Vol C Tables 4.2.6.8 and 6.1.1.4'
O O 0.0106 0.0060 'International Tables Vol C Tables 4.2.6.8 and 6.1.1.4'
Cu Cu 0.3201 1.2651 'International Tables Vol C Tables 4.2.6.8 and 6.1.1.4'

loop_
_geom_angle_atom_site_label_1
_geom_angle_atom_site_label_2
_geom_angle_atom_site_label_3
_geom_angle
_geom_angle_site_symmetry_1
_geom_angle_site_symmetry_3
_geom_angle_publ_flag
N1 Cu1 N1A 160.8(4) . . ?
N1 Cu1 O2 80.7(3) . . ?
N1A Cu1 O2 84.6(3) . . ?
N1 Cu1 N1' 96.8(3) . . ?
N1A Cu1 N1' 94.8(4) . . ?
O2 Cu1 N1' 167.4(4) . . ?
N1 Cu1 N2A 112.1(4) . . ?
N1A Cu1 N2A 80.4(4) . . ?
O2 Cu1 N2A 90.6(3) . . ?
N1' Cu1 N2A 101.8(4) . . ?
N2' Cu2 N1B 162.3(4) . . ?
N2' Cu2 N2 94.9(4) . . ?
N1B Cu2 N2 96.6(4) . . ?
N2' Cu2 O1' 80.5(3) . . ?
N1B Cu2 O1' 84.6(3) . . ?
N2 Cu2 O1' 163.3(4) . . ?
N2' Cu2 N2B 109.4(4) . . ?
N1B Cu2 N2B 79.8(4) . . ?
N2 Cu2 N2B 107.3(4) . . ?
O1' Cu2 N2B 89.3(3) . . ?
O3' Cu3 O3' 180.0 2 . ?
O3' Cu3 O1SS 90.7(4) 2 . ?
O3' Cu3 O1SS 89.3(4) . . ?
O3' Cu3 O1SS 89.3(4) 2 2 ?
O3' Cu3 O1SS 90.7(4) . 2 ?
O1SS Cu3 O1SS 179.999(1) . 2 ?
C11 O2 Cu1 113.9(7) . . ?
N2 N1 C10 109.0(9) . . ?
N2 N1 Cu1 135.1(7) . . ?
C10 N1 Cu1 113.4(7) . . ?
N1 N2 C8 106.9(9) . . ?
N1 N2 Cu2 116.2(7) . . ?
C8 N2 Cu2 128.7(8) . . ?
O4 C1 O3 123.0(13) . . ?
O4 C1 C2 120.4(13) . . ?
O3 C1 C2 116.6(11) . . ?
C7 C2 C3 119.4(13) . . ?
C7 C2 C1 120.3(12) . . ?
C3 C2 C1 120.2(11) . . ?
C4 C3 C2 121.3(12) . . ?
C5 C4 C3 122.5(12) . . ?
C4 C5 C6 117.3(11) . . ?
C7 C6 C5 119.9(10) . . ?
C7 C6 C8 120.9(11) . . ?
C5 C6 C8 119.2(11) . . ?
C2 C7 C6 119.5(12) . . ?
N2 C8 C9 110.9(9) . . ?
N2 C8 C6 124.6(10) . . ?
C9 C8 C6 124.5(10) . . ?
C10 C9 C8 102.2(10) . . ?
N1 C10 C9 111.1(11) . . ?
N1 C10 C11 112.5(10) . . ?
C9 C10 C11 136.4(11) . . ?
O2 C11 O1 125.8(10) . . ?
O2 C11 C10 116.6(10) . . ?
O1 C11 C10 117.6(10) . . ?
C11' O1' Cu2 113.3(8) . . ?
C1' O3' Cu3 113.2(8) . . ?
C8' N1' N2' 108.7(9) . . ?
C8' N1' Cu1 129.7(8) . . ?
N2' N1' Cu1 112.1(7) . . ?
C10' N2' N1' 107.8(9) . . ?
C10' N2' Cu2 112.1(8) . . ?
N1' N2' Cu2 136.9(7) . . ?
O4' C1' O3' 122.1(12) . . ?
O4' C1' C2' 123.2(12) . . ?
O3' C1' C2' 114.5(10) . . ?
C7' C2' C3' 117.9(12) . . ?
C7' C2' C1' 121.2(11) . . ?
C3' C2' C1' 120.8(11) . . ?
C2' C3' C4' 119.6(11) . . ?
C3' C4' C5' 120.2(10) . . ?
C3' C4' C8' 121.9(10) . . ?
C5' C4' C8' 117.9(11) . . ?
C6' C5' C4' 115.8(11) . . ?
C7' C6' C5' 124.6(12) . . ?
C6' C7' C2' 121.9(11) . . ?
N1' C8' C9' 109.7(9) . . ?
N1' C8' C4' 124.0(11) . . ?
C9' C8' C4' 126.2(10) . . ?
C8' C9' C10' 104.4(10) . . ?
N2' C10' C9' 109.4(11) . . ?
N2' C10' C11' 116.2(11) . . ?
C9' C10' C11' 134.4(11) . . ?
O2' C11' O1' 125.4(12) . . ?
O2' C11' C10' 120.1(12) . . ?
O1' C11' C10' 114.5(11) . . ?
C1A N1A C13A 121.2(10) . . ?
C1A N1A Cu1 125.1(8) . . ?
C13A N1A Cu1 113.6(8) . . ?
C14A N2A C10A 120.0(11) . . ?
C14A N2A Cu1 108.2(8) . . ?
C10A N2A Cu1 131.7(9) . . ?
N1A C1A C2A 120.5(12) . . ?
N1A C1A C12A 117.1(11) . . ?
C2A C1A C12A 122.4(12) . . ?
C3A C2A C1A 118.8(13) . . ?
C2A C3A C4A 121.2(13) . . ?
C3A C4A C13A 117.1(12) . . ?
C3A C4A C5A 123.7(14) . . ?
C13A C4A C5A 119.2(14) . . ?
C6A C5A C4A 120.5(14) . . ?
C5A C6A C7A 120.9(14) . . ?
C6A C7A C14A 121.0(14) . . ?
C6A C7A C8A 123.0(15) . . ?
C14A C7A C8A 115.9(14) . . ?
C9A C8A C7A 120.1(17) . . ?
C8A C9A C10A 121.0(15) . . ?
N2A C10A C9A 119.6(14) . . ?
N2A C10A C11A 117.4(12) . . ?
C9A C10A C11A 123.0(14) . . ?
N1A C13A C4A 121.2(12) . . ?
N1A C13A C14A 119.4(10) . . ?
C4A C13A C14A 119.4(11) . . ?
N2A C14A C7A 123.3(12) . . ?
N2A C14A C13A 117.8(11) . . ?
C7A C14A C13A 118.8(11) . . ?
C1B N1B C14B 120.9(11) . . ?
C1B N1B Cu2 124.6(8) . . ?
C14B N1B Cu2 113.8(9) . . ?
C10B N2B C13B 120.1(11) . . ?
C10B N2B Cu2 131.4(8) . . ?
C13B N2B Cu2 108.4(8) . . ?
N1B C1B C2B 121.0(12) . . ?
N1B C1B C12B 117.9(11) . . ?
C2B C1B C12B 121.1(13) . . ?
C3B C2B C1B 118.6(14) . . ?
C4B C3B C2B 120.6(13) . . ?
C3B C4B C14B 119.2(13) . . ?
C3B C4B C5B 124.9(13) . . ?
C14B C4B C5B 115.9(13) . . ?
C6B C5B C4B 124.0(12) . . ?
C5B C6B C7B 118.9(12) . . ?
C13B C7B C8B 116.8(13) . . ?
C13B C7B C6B 120.3(14) . . ?
C8B C7B C6B 122.7(13) . . ?
C9B C8B C7B 121.3(13) . . ?
C8B C9B C10B 118.8(14) . . ?
N2B C10B C9B 120.1(12) . . ?
N2B C10B C11B 118.1(11) . . ?
C9B C10B C11B 121.7(13) . . ?
N2B C13B C7B 122.7(13) . . ?
N2B C13B C14B 119.1(11) . . ?
C7B C13B C14B 118.1(12) . . ?
N1B C14B C4B 119.7(13) . . ?
N1B C14B C13B 117.7(11) . . ?
C4B C14B C13B 122.6(12) . . ?
C3S N1S C2S 128.8(19) . . ?
C3S N1S C1S 114.0(19) . . ?
C2S N1S C1S 115.6(17) . . ?
O1S C3S N1S 134(2) . . ?

loop_
_geom_bond_atom_site_label_1
_geom_bond_atom_site_label_2
_geom_bond_distance
_geom_bond_site_symmetry_2
_geom_bond_publ_flag
Cu1 N1 1.972(10) . ?
Cu1 N1A 2.006(9) . ?
Cu1 O2 2.015(8) . ?
Cu1 N1' 2.028(10) . ?
Cu1 N2A 2.235(10) . ?
Cu2 N2' 1.960(9) . ?
Cu2 N1B 2.018(9) . ?
Cu2 N2 2.024(10) . ?
Cu2 O1' 2.057(8) . ?
Cu2 N2B 2.210(10) . ?
Cu3 O3' 1.933(9) 2 ?
Cu3 O3' 1.933(9) . ?
Cu3 O1SS 2.025(9) . ?
Cu3 O1SS 2.025(9) 2 ?
O1 C11 1.286(13) . ?
O2 C11 1.269(13) . ?
O3 C1 1.313(16) . ?
O4 C1 1.240(14) . ?
N1 N2 1.327(12) . ?
N1 C10 1.360(13) . ?
N2 C8 1.369(13) . ?
C1 C2 1.440(18) . ?
C2 C7 1.396(15) . ?
C2 C3 1.401(18) . ?
C3 C4 1.370(19) . ?
C4 C5 1.347(15) . ?
C5 C6 1.486(15) . ?
C6 C7 1.396(18) . ?
C6 C8 1.502(15) . ?
C8 C9 1.409(16) . ?
C9 C10 1.377(15) . ?
C10 C11 1.488(16) . ?
O1' C11' 1.285(15) . ?
O2' C11' 1.266(15) . ?
O3' C1' 1.298(14) . ?
O4' C1' 1.261(13) . ?
N1' C8' 1.347(13) . ?
N1' N2' 1.356(12) . ?
N2' C10' 1.345(14) . ?
C1' C2' 1.469(18) . ?
C2' C7' 1.403(15) . ?
C2' C3' 1.408(16) . ?
C3' C4' 1.413(17) . ?
C4' C5' 1.469(16) . ?
C4' C8' 1.494(15) . ?
C5' C6' 1.355(15) . ?
C6' C7' 1.335(16) . ?
C8' C9' 1.376(16) . ?
C9' C10' 1.407(16) . ?
C10' C11' 1.460(17) . ?
N1A C1A 1.344(15) . ?
N1A C13A 1.354(14) . ?
N2A C14A 1.328(14) . ?
N2A C10A 1.351(17) . ?
C1A C2A 1.420(16) . ?
C1A C12A 1.481(18) . ?
C2A C3A 1.38(2) . ?
C3A C4A 1.40(2) . ?
C4A C13A 1.424(16) . ?
C4A C5A 1.43(2) . ?
C5A C6A 1.39(2) . ?
C6A C7A 1.39(2) . ?
C7A C14A 1.413(16) . ?
C7A C8A 1.43(2) . ?
C8A C9A 1.33(2) . ?
C9A C10A 1.421(19) . ?
C10A C11A 1.532(19) . ?
C13A C14A 1.456(17) . ?
N1B C1B 1.308(15) . ?
N1B C14B 1.389(15) . ?
N2B C10B 1.349(16) . ?
N2B C13B 1.353(15) . ?
C1B C2B 1.421(17) . ?
C1B C12B 1.471(17) . ?
C2B C3B 1.378(19) . ?
C3B C4B 1.370(19) . ?
C4B C14B 1.400(17) . ?
C4B C5B 1.435(18) . ?
C5B C6B 1.327(19) . ?
C6B C7B 1.441(19) . ?
C7B C13B 1.399(18) . ?
C7B C8B 1.41(2) . ?
C8B C9B 1.37(2) . ?
C9B C10B 1.431(18) . ?
C10B C11B 1.499(18) . ?
C13B C14B 1.412(18) . ?
O1S C3S 1.23(2) . ?
N1S C3S 1.27(2) . ?
N1S C2S 1.43(2) . ?
N1S C1S 1.51(2) . ?
